data_4349199
loop_
_publ_author_name
'van der Meer, Margarethe'
'Rechkemmer, Yvonne'
'Breitgoff, Frauke D.'
'Marx, Raphael'
'Neugebauer, Petr'
'Frank, Uta'
'van Slageren, Joris'
'Sarkar, Biprajit'

_publ_section_title
;
 Multiple Bistability in Quinonoid-Bridged Diiron(II) Complexes: Influence
 of Bridge Symmetry on Bistable Properties.
;
_journal_issue 22
_journal_name_full 'Inorganic chemistry'
_journal_page_first 11944
_journal_page_last 11953
_journal_paper_doi 10.1021/acs.inorgchem.6b02097
_journal_volume 55
_journal_year 2016
_chemical_formula_sum 'C66 H66 F6 Fe2 N12 O8 S2'
_chemical_formula_weight 1445.12
_space_group_crystal_system monoclinic
_space_group_IT_number 14
_space_group_name_Hall '-P 2yn'
_space_group_name_H-M_alt 'P 1 21/n 1'
_atom_sites_solution_hydrogens geom
_audit_creation_method SHELXL-2014/7
_cell_angle_alpha 90
_cell_angle_beta 103.230(7)
_cell_angle_gamma 90
_cell_formula_units_Z 2
_cell_length_a 19.183(5)
_cell_length_b 8.229(2)
_cell_length_c 21.938(7)
_cell_measurement_reflns_used 3448
_cell_measurement_temperature 140(2)
_cell_measurement_theta_max 25.12
_cell_measurement_theta_min 1.27
_cell_volume 3371.2(16)
_computing_structure_refinement 'SHELXL-2014/7 (Sheldrick, 2014)'
_diffrn_ambient_temperature 140(2)
_diffrn_measured_fraction_theta_full 0.997
_diffrn_measured_fraction_theta_max 0.997
_diffrn_measurement_device_type 'Bruker Smart AXS'
_diffrn_measurement_method 'omega scans'
_diffrn_radiation_type MoK\a
_diffrn_radiation_wavelength 0.71073
_diffrn_reflns_av_R_equivalents 0.1085
_diffrn_reflns_av_unetI/netI 0.0770
_diffrn_reflns_Laue_measured_fraction_full 0.997
_diffrn_reflns_Laue_measured_fraction_max 0.997
_diffrn_reflns_limit_h_max 22
_diffrn_reflns_limit_h_min -22
_diffrn_reflns_limit_k_max 9
_diffrn_reflns_limit_k_min -9
_diffrn_reflns_limit_l_max 26
_diffrn_reflns_limit_l_min -26
_diffrn_reflns_number 35558
_diffrn_reflns_point_group_measured_fraction_full 0.997
_diffrn_reflns_point_group_measured_fraction_max 0.997
_diffrn_reflns_theta_full 25.119
_diffrn_reflns_theta_max 25.119
_diffrn_reflns_theta_min 1.274
_exptl_absorpt_coefficient_mu 0.572
_exptl_absorpt_correction_T_max 0.7452
_exptl_absorpt_correction_T_min 0.5660
_exptl_absorpt_correction_type multi-scan
_exptl_absorpt_process_details 'Blessing, 1995.'
_exptl_crystal_colour green
_exptl_crystal_density_diffrn 1.424
_exptl_crystal_description needle
_exptl_crystal_F_000 1496
_exptl_crystal_size_max 0.26
_exptl_crystal_size_mid 0.15
_exptl_crystal_size_min 0.05
_refine_diff_density_max 0.529
_refine_diff_density_min -0.527
_refine_diff_density_rms 0.086
_refine_ls_extinction_method none
_refine_ls_goodness_of_fit_ref 1.051
_refine_ls_hydrogen_treatment constr
_refine_ls_matrix_type full
_refine_ls_number_parameters 436
_refine_ls_number_reflns 5990
_refine_ls_number_restraints 0
_refine_ls_restrained_S_all 1.051
_refine_ls_R_factor_all 0.1258
_refine_ls_R_factor_gt 0.0517
_refine_ls_shift/su_max 0.000
_refine_ls_shift/su_mean 0.000
_refine_ls_structure_factor_coef Fsqd
_refine_ls_weighting_details 'w=1/[\s^2^(Fo^2^)+(0.0401P)^2^+9.8115P] where P=(Fo^2^+2Fc^2^)/3'
_refine_ls_weighting_scheme calc
_refine_ls_wR_factor_gt 0.1093
_refine_ls_wR_factor_ref 0.1524
_reflns_Friedel_coverage 0.000
_reflns_number_gt 3448
_reflns_number_total 5990
_reflns_threshold_expression 'I > 2\s(I)'
_cod_data_source_file ic6b02097_si_002.cif
_cod_data_source_block sar343m
_cod_original_cell_volume 3371.2(17)
_cod_original_sg_symbol_H-M 'P 21/n'
_cod_database_code 4349199
_shelx_shelxl_version_number 2014/7
_shelx_space_group_comment
;
The symmetry employed for this shelxl refinement is uniquely defined
by the following loop, which should always be used as a source of
symmetry information in preference to the above space-group names.
They are only intended as comments.
;

loop_
_space_group_symop_operation_xyz
'x, y, z'
'-x+1/2, y+1/2, -z+1/2'
'-x, -y, -z'
'x-1/2, -y-1/2, z-1/2'

loop_
_atom_site_label
_atom_site_type_symbol
_atom_site_fract_x
_atom_site_fract_y
_atom_site_fract_z
_atom_site_U_iso_or_equiv
_atom_site_adp_type
_atom_site_occupancy
_atom_site_site_symmetry_order
_atom_site_calc_flag
_atom_site_refinement_flags_posn
_atom_site_refinement_flags_adp
Fe1 Fe 0.66081(4) 0.23756(9) 0.45519(3) 0.02669(19) Uani 1 1 d . .
S100 S 0.97991(7) 0.5757(2) 0.66932(6) 0.0433(4) Uani 1 1 d . .
O100 O 0.9670(3) 0.7325(6) 0.6884(2) 0.0919(19) Uani 1 1 d . .
O1 O 0.59313(17) 0.0578(4) 0.42553(14) 0.0304(8) Uani 1 1 d . .
F100 F 0.92235(18) 0.6556(5) 0.55292(15) 0.0708(11) Uani 1 1 d . .
N2 N 0.7530(2) 0.4006(5) 0.48164(16) 0.0279(9) Uani 1 1 d . .
N30 N 0.6228(2) 0.4488(6) 0.40314(17) 0.0348(11) Uani 1 1 d . .
O101 O 1.0492(2) 0.5139(5) 0.69813(18) 0.0574(12) Uani 1 1 d . .
N20 N 0.7333(2) 0.1098(5) 0.52796(18) 0.0321(10) Uani 1 1 d . .
F102 F 1.0332(2) 0.7043(7) 0.58110(19) 0.1057(19) Uani 1 1 d . .
N10 N 0.7109(2) 0.1981(5) 0.37996(18) 0.0319(10) Uani 1 1 d . .
C45 C 0.5868(2) 0.5379(6) 0.5487(2) 0.0230(10) Uani 1 1 d . .
H45 H 0.5722 0.5679 0.5068 0.028 Uiso 1 1 calc R U
C43 C 0.6197(2) 0.6173(6) 0.6577(2) 0.0236(10) Uani 1 1 d . .
C44 C 0.5973(2) 0.6559(6) 0.5944(2) 0.0250(11) Uani 1 1 d . .
H44 H 0.5891 0.7641 0.5828 0.030 Uiso 1 1 calc R U
N1 N 0.5907(2) 0.2581(5) 0.51598(16) 0.0273(9) Uani 1 1 d . .
C2 C 0.5485(2) 0.0229(6) 0.45946(19) 0.0247(11) Uani 1 1 d . .
O102 O 0.9232(3) 0.4641(8) 0.66461(19) 0.109(2) Uani 1 1 d . .
C21 C 0.7857(3) 0.1984(6) 0.5641(2) 0.0312(12) Uani 1 1 d . .
C40 C 0.5977(2) 0.3763(6) 0.5641(2) 0.0242(10) Uani 1 1 d . .
C46 C 0.6316(3) 0.7425(6) 0.7096(2) 0.0307(11) Uani 1 1 d . .
H46 H 0.6038 0.7072 0.7395 0.037 Uiso 1 1 calc R U
C42 C 0.6308(2) 0.4536(6) 0.6722(2) 0.0279(11) Uani 1 1 d . .
H42 H 0.6454 0.4235 0.7141 0.033 Uiso 1 1 calc R U
C41 C 0.6208(3) 0.3342(6) 0.6271(2) 0.0302(12) Uani 1 1 d . .
H41 H 0.6294 0.2260 0.6386 0.036 Uiso 1 1 calc R U
C3 C 0.5046(2) -0.1089(5) 0.4504(2) 0.0236(10) Uani 1 1 d . .
H3 H 0.5073 -0.1820 0.4187 0.028 Uiso 1 1 calc R U
C20 C 0.7832(3) 0.3760(6) 0.5494(2) 0.0343(12) Uani 1 1 d . .
H20A H 0.7538 0.4316 0.5734 0.041 Uiso 1 1 calc R U
H20B H 0.8311 0.4212 0.5608 0.041 Uiso 1 1 calc R U
C1 C 0.5452(2) 0.1379(5) 0.51195(19) 0.0250(11) Uani 1 1 d . .
F101 F 0.9969(3) 0.4642(7) 0.56353(19) 0.124(2) Uani 1 1 d . .
C31 C 0.6667(3) 0.5761(6) 0.4108(2) 0.0310(12) Uani 1 1 d . .
C22 C 0.8367(3) 0.1306(7) 0.6124(2) 0.0416(14) Uani 1 1 d . .
H22 H 0.8728 0.1943 0.6364 0.050 Uiso 1 1 calc R U
C33 C 0.5940(3) 0.7132(7) 0.3236(2) 0.0440(15) Uani 1 1 d . .
H33 H 0.5848 0.8020 0.2968 0.053 Uiso 1 1 calc R U
C47 C 0.6063(4) 0.9096(6) 0.6886(2) 0.0519(17) Uani 1 1 d . .
H47A H 0.6140 0.9810 0.7241 0.078 Uiso 1 1 calc R U
H47B H 0.5562 0.9063 0.6690 0.078 Uiso 1 1 calc R U
H47C H 0.6325 0.9487 0.6592 0.078 Uiso 1 1 calc R U
C11 C 0.7714(2) 0.2823(6) 0.3825(2) 0.0336(12) Uani 1 1 d . .
C35 C 0.5638(3) 0.4519(8) 0.3557(2) 0.0432(15) Uani 1 1 d . .
H35 H 0.5329 0.3632 0.3498 0.052 Uiso 1 1 calc R U
C10 C 0.8061(2) 0.3496(7) 0.4458(2) 0.0346(13) Uani 1 1 d . .
H10A H 0.8373 0.2676 0.4695 0.042 Uiso 1 1 calc R U
H10B H 0.8354 0.4423 0.4406 0.042 Uiso 1 1 calc R U
C12 C 0.8006(3) 0.3006(8) 0.3314(2) 0.0472(15) Uani 1 1 d . .
H12 H 0.8431 0.3579 0.3344 0.057 Uiso 1 1 calc R U
C15 C 0.6772(3) 0.1331(7) 0.3249(2) 0.0410(14) Uani 1 1 d . .
H15 H 0.6352 0.0748 0.3228 0.049 Uiso 1 1 calc R U
C30 C 0.7285(3) 0.5674(6) 0.4670(2) 0.0345(12) Uani 1 1 d . .
H30A H 0.7678 0.6319 0.4592 0.041 Uiso 1 1 calc R U
H30B H 0.7140 0.6138 0.5029 0.041 Uiso 1 1 calc R U
C48 C 0.7100(3) 0.7457(7) 0.7450(2) 0.0447(14) Uani 1 1 d . .
H48A H 0.7161 0.8236 0.7784 0.067 Uiso 1 1 calc R U
H48B H 0.7395 0.7755 0.7168 0.067 Uiso 1 1 calc R U
H48C H 0.7238 0.6399 0.7621 0.067 Uiso 1 1 calc R U
C100 C 0.9832(3) 0.6014(9) 0.5877(3) 0.0521(16) Uani 1 1 d . .
C14 C 0.7024(3) 0.1496(9) 0.2719(3) 0.0585(18) Uani 1 1 d . .
H14 H 0.6773 0.1059 0.2342 0.070 Uiso 1 1 calc R U
C25 C 0.7300(3) -0.0467(7) 0.5412(3) 0.0424(14) Uani 1 1 d . .
H25 H 0.6933 -0.1085 0.5170 0.051 Uiso 1 1 calc R U
C24 C 0.7783(3) -0.1227(7) 0.5889(3) 0.0487(15) Uani 1 1 d . .
H24 H 0.7739 -0.2328 0.5968 0.058 Uiso 1 1 calc R U
C32 C 0.6546(3) 0.7093(7) 0.3724(2) 0.0423(14) Uani 1 1 d . .
H32 H 0.6865 0.7960 0.3789 0.051 Uiso 1 1 calc R U
C23 C 0.8329(3) -0.0331(8) 0.6244(2) 0.0470(15) Uani 1 1 d . .
H23 H 0.8668 -0.0820 0.6562 0.056 Uiso 1 1 calc R U
C34 C 0.5482(3) 0.5832(8) 0.3158(2) 0.0438(15) Uani 1 1 d . .
H34 H 0.5068 0.5836 0.2839 0.053 Uiso 1 1 calc R U
C13 C 0.7653(3) 0.2315(9) 0.2752(3) 0.065(2) Uani 1 1 d . .
H13 H 0.7842 0.2407 0.2400 0.078 Uiso 1 1 calc R U
N200 N 1.1649(4) 0.1665(13) 0.6043(4) 0.129(3) Uani 1 1 d . .
C200 C 1.1201(5) 0.1378(11) 0.6267(4) 0.085(3) Uani 1 1 d . .
C201 C 1.0614(5) 0.1040(11) 0.6560(5) 0.116(4) Uani 1 1 d . .
H20C H 1.0702 0.0036 0.6788 0.175 Uiso 1 1 calc R U
H20D H 1.0177 0.0954 0.6244 0.175 Uiso 1 1 calc R U
H20E H 1.0572 0.1906 0.6843 0.175 Uiso 1 1 calc R U

loop_
_atom_site_aniso_label
_atom_site_aniso_U_11
_atom_site_aniso_U_22
_atom_site_aniso_U_33
_atom_site_aniso_U_23
_atom_site_aniso_U_13
_atom_site_aniso_U_12
Fe1 0.0261(4) 0.0335(4) 0.0189(3) 0.0004(3) 0.0018(3) -0.0013(3)
S100 0.0301(8) 0.0663(11) 0.0304(7) -0.0087(7) 0.0007(6) -0.0073(7)
O100 0.098(4) 0.094(4) 0.057(3) -0.032(3) -0.037(3) 0.053(3)
O1 0.0321(19) 0.039(2) 0.0208(16) -0.0030(15) 0.0065(14) 0.0027(16)
F100 0.045(2) 0.114(3) 0.0426(19) 0.014(2) -0.0131(16) -0.009(2)
N2 0.023(2) 0.037(2) 0.0198(19) 0.0020(18) -0.0021(16) -0.0039(19)
N30 0.024(2) 0.060(3) 0.020(2) 0.003(2) 0.0038(17) 0.000(2)
O101 0.048(3) 0.073(3) 0.045(2) 0.009(2) -0.0013(19) 0.017(2)
N20 0.025(2) 0.037(3) 0.033(2) 0.001(2) 0.0047(18) -0.001(2)
F102 0.046(2) 0.182(5) 0.082(3) 0.063(3) -0.002(2) -0.032(3)
N10 0.028(2) 0.038(3) 0.031(2) -0.0003(19) 0.0089(18) 0.0023(19)
C45 0.022(2) 0.028(3) 0.018(2) 0.003(2) 0.0005(18) 0.000(2)
C43 0.024(2) 0.024(3) 0.021(2) -0.004(2) 0.0016(19) -0.002(2)
C44 0.025(3) 0.020(3) 0.027(2) 0.003(2) -0.001(2) 0.000(2)
N1 0.036(2) 0.024(2) 0.0181(18) -0.0050(18) -0.0024(16) -0.001(2)
C2 0.027(3) 0.026(3) 0.017(2) 0.002(2) -0.002(2) 0.010(2)
O102 0.081(4) 0.205(7) 0.035(2) 0.007(3) 0.000(2) -0.098(4)
C21 0.023(3) 0.047(3) 0.023(2) 0.005(2) 0.005(2) 0.003(2)
C40 0.022(2) 0.028(3) 0.021(2) -0.002(2) 0.0016(18) -0.001(2)
C46 0.040(3) 0.028(3) 0.022(2) -0.005(2) 0.002(2) -0.004(2)
C42 0.030(3) 0.031(3) 0.017(2) -0.002(2) -0.0050(19) 0.001(2)
C41 0.040(3) 0.020(3) 0.025(2) 0.000(2) -0.005(2) 0.005(2)
C3 0.026(2) 0.021(3) 0.021(2) -0.0043(19) -0.0004(19) 0.002(2)
C20 0.029(3) 0.050(3) 0.020(2) 0.001(2) -0.004(2) -0.001(3)
C1 0.032(3) 0.020(2) 0.018(2) 0.0021(19) -0.005(2) 0.006(2)
F101 0.213(6) 0.119(4) 0.049(2) -0.001(3) 0.047(3) 0.060(4)
C31 0.031(3) 0.042(3) 0.021(2) -0.001(2) 0.007(2) 0.002(2)
C22 0.033(3) 0.063(4) 0.025(3) 0.006(3) -0.002(2) 0.006(3)
C33 0.047(3) 0.052(4) 0.031(3) 0.006(3) 0.005(2) 0.020(3)
C47 0.093(5) 0.029(3) 0.028(3) -0.006(2) 0.000(3) 0.007(3)
C11 0.022(3) 0.047(3) 0.032(3) 0.010(2) 0.006(2) 0.001(2)
C35 0.020(3) 0.077(4) 0.031(3) 0.002(3) 0.003(2) -0.004(3)
C10 0.021(3) 0.056(4) 0.026(3) 0.005(2) 0.002(2) -0.006(2)
C12 0.033(3) 0.076(4) 0.038(3) -0.001(3) 0.019(2) -0.012(3)
C15 0.035(3) 0.048(4) 0.041(3) -0.012(3) 0.012(2) -0.005(3)
C30 0.035(3) 0.038(3) 0.025(2) 0.006(2) -0.005(2) -0.002(2)
C48 0.046(3) 0.049(3) 0.033(3) -0.011(3) -0.004(2) -0.015(3)
C100 0.034(3) 0.073(5) 0.048(4) 0.009(3) 0.008(3) -0.004(3)
C14 0.046(4) 0.089(5) 0.043(3) -0.025(3) 0.017(3) -0.017(4)
C25 0.040(3) 0.034(3) 0.049(3) 0.004(3) 0.001(3) 0.004(3)
C24 0.054(4) 0.043(4) 0.047(3) 0.014(3) 0.006(3) 0.012(3)
C32 0.052(4) 0.045(4) 0.030(3) -0.002(3) 0.008(2) 0.008(3)
C23 0.047(4) 0.061(4) 0.029(3) 0.011(3) 0.002(3) 0.020(3)
C34 0.026(3) 0.078(5) 0.025(3) 0.008(3) 0.001(2) 0.015(3)
C13 0.055(4) 0.111(6) 0.036(3) -0.015(4) 0.027(3) -0.020(4)
N200 0.076(5) 0.214(10) 0.098(6) 0.048(6) 0.025(4) -0.009(6)
C200 0.068(5) 0.113(7) 0.074(5) 0.023(5) 0.016(4) 0.007(5)
C201 0.131(8) 0.090(7) 0.160(9) 0.010(6) 0.101(8) -0.006(6)

loop_
_atom_type_symbol
_atom_type_description
_atom_type_scat_dispersion_real
_atom_type_scat_dispersion_imag
_atom_type_scat_source
C C 0.0033 0.0016 'International Tables Vol C Tables 4.2.6.8 and 6.1.1.4'
H H 0.0000 0.0000 'International Tables Vol C Tables 4.2.6.8 and 6.1.1.4'
N N 0.0061 0.0033 'International Tables Vol C Tables 4.2.6.8 and 6.1.1.4'
O O 0.0106 0.0060 'International Tables Vol C Tables 4.2.6.8 and 6.1.1.4'
F F 0.0171 0.0103 'International Tables Vol C Tables 4.2.6.8 and 6.1.1.4'
S S 0.1246 0.1234 'International Tables Vol C Tables 4.2.6.8 and 6.1.1.4'
Fe Fe 0.3463 0.8444 'International Tables Vol C Tables 4.2.6.8 and 6.1.1.4'

loop_
_geom_angle_atom_site_label_1
_geom_angle_atom_site_label_2
_geom_angle_atom_site_label_3
_geom_angle
_geom_angle_site_symmetry_1
_geom_angle_site_symmetry_3
O1 Fe1 N1 78.59(14) . .
O1 Fe1 N30 108.54(15) . .
N1 Fe1 N30 94.86(15) . .
O1 Fe1 N10 90.56(15) . .
N1 Fe1 N10 167.37(15) . .
N30 Fe1 N10 82.37(15) . .
O1 Fe1 N20 98.27(15) . .
N1 Fe1 N20 88.10(15) . .
N30 Fe1 N20 153.10(16) . .
N10 Fe1 N20 99.97(15) . .
O1 Fe1 N2 167.20(14) . .
N1 Fe1 N2 112.15(15) . .
N30 Fe1 N2 78.30(15) . .
N10 Fe1 N2 79.47(15) . .
N20 Fe1 N2 75.85(15) . .
O100 S100 O102 115.9(4) . .
O100 S100 O101 114.0(3) . .
O102 S100 O101 115.2(4) . .
O100 S100 C100 103.7(3) . .
O102 S100 C100 101.8(3) . .
O101 S100 C100 103.8(3) . .
C2 O1 Fe1 116.7(3) . .
C30 N2 C20 112.4(4) . .
C30 N2 C10 112.0(4) . .
C20 N2 C10 109.6(4) . .
C30 N2 Fe1 108.5(3) . .
C20 N2 Fe1 106.8(3) . .
C10 N2 Fe1 107.3(3) . .
C31 N30 C35 118.5(5) . .
C31 N30 Fe1 116.7(3) . .
C35 N30 Fe1 123.7(4) . .
C25 N20 C21 117.7(4) . .
C25 N20 Fe1 125.9(4) . .
C21 N20 Fe1 116.4(3) . .
C11 N10 C15 118.5(4) . .
C11 N10 Fe1 115.5(3) . .
C15 N10 Fe1 123.4(3) . .
C40 C45 C44 120.9(4) . .
C42 C43 C44 116.5(4) . .
C42 C43 C46 119.8(4) . .
C44 C43 C46 123.7(4) . .
C45 C44 C43 121.7(4) . .
C1 N1 C40 121.1(4) . .
C1 N1 Fe1 114.2(3) . .
C40 N1 Fe1 124.1(3) . .
O1 C2 C3 124.4(4) . .
O1 C2 C1 116.9(4) . .
C3 C2 C1 118.7(4) . .
N20 C21 C22 122.4(5) . .
N20 C21 C20 114.8(4) . .
C22 C21 C20 122.8(5) . .
C45 C40 C41 118.6(4) . .
C45 C40 N1 119.8(4) . .
C41 C40 N1 121.4(4) . .
C47 C46 C43 114.2(4) . .
C47 C46 C48 110.7(5) . .
C43 C46 C48 110.8(4) . .
C41 C42 C43 122.5(4) . .
C42 C41 C40 119.7(4) . .
C2 C3 C1 121.7(4) . 3_656
N2 C20 C21 109.7(4) . .
N1 C1 C3 128.0(4) . 3_656
N1 C1 C2 112.5(4) . .
C3 C1 C2 119.5(4) 3_656 .
N30 C31 C32 122.6(5) . .
N30 C31 C30 115.0(4) . .
C32 C31 C30 122.2(5) . .
C23 C22 C21 118.8(5) . .
C34 C33 C32 118.6(5) . .
N10 C11 C12 122.3(5) . .
N10 C11 C10 115.1(4) . .
C12 C11 C10 122.5(5) . .
N30 C35 C34 121.6(5) . .
N2 C10 C11 112.4(4) . .
C11 C12 C13 118.3(5) . .
N10 C15 C14 122.3(5) . .
N2 C30 C31 112.2(4) . .
F101 C100 F102 107.0(6) . .
F101 C100 F100 107.0(6) . .
F102 C100 F100 106.9(5) . .
F101 C100 S100 110.9(5) . .
F102 C100 S100 112.0(4) . .
F100 C100 S100 112.6(4) . .
C15 C14 C13 118.9(5) . .
N20 C25 C24 123.4(5) . .
C23 C24 C25 118.7(6) . .
C31 C32 C33 119.1(6) . .
C24 C23 C22 119.0(5) . .
C33 C34 C35 119.5(5) . .
C14 C13 C12 119.6(5) . .
N200 C200 C201 178.8(12) . .

loop_
_geom_bond_atom_site_label_1
_geom_bond_atom_site_label_2
_geom_bond_distance
_geom_bond_site_symmetry_2
Fe1 O1 1.977(3) .
Fe1 N1 2.106(4) .
Fe1 N30 2.116(4) .
Fe1 N10 2.117(4) .
Fe1 N20 2.138(4) .
Fe1 N2 2.190(4) .
S100 O100 1.397(5) .
S100 O102 1.409(5) .
S100 O101 1.428(4) .
S100 C100 1.817(6) .
O1 C2 1.289(5) .
F100 C100 1.318(6) .
N2 C30 1.463(6) .
N2 C20 1.480(5) .
N2 C10 1.482(6) .
N30 C31 1.330(6) .
N30 C35 1.352(6) .
N20 C25 1.325(6) .
N20 C21 1.344(6) .
F102 C100 1.313(7) .
N10 C11 1.341(6) .
N10 C15 1.344(6) .
C45 C40 1.376(6) .
C45 C44 1.378(6) .
C43 C42 1.390(6) .
C43 C44 1.392(6) .
C43 C46 1.515(6) .
N1 C1 1.310(6) .
N1 C40 1.419(6) .
C2 C3 1.360(6) .
C2 C1 1.503(6) .
C21 C22 1.385(6) .
C21 C20 1.495(7) .
C40 C41 1.396(6) .
C46 C47 1.496(7) .
C46 C48 1.526(7) .
C42 C41 1.376(6) .
C3 C1 1.418(6) 3_656
C1 C3 1.417(6) 3_656
F101 C100 1.300(8) .
C31 C32 1.370(7) .
C31 C30 1.504(6) .
C22 C23 1.377(8) .
C33 C34 1.370(8) .
C33 C32 1.388(7) .
C11 C12 1.371(7) .
C11 C10 1.502(7) .
C35 C34 1.380(8) .
C12 C13 1.386(8) .
C15 C14 1.364(8) .
C14 C13 1.370(8) .
C25 C24 1.378(7) .
C24 C23 1.369(8) .
N200 C200 1.109(9) .
C200 C201 1.446(11) .
